data_4067508
loop_
_publ_author_name
'Ouli\'e, Pascal'
'Altes, Lena'
'Milosevic, Sandra'
'Bouteille, Romain'
'M\"uller-Bunz, Helge'
'McGlinchey, Michael J.'

_publ_section_title
;
 Different Reactivity Patterns of Trimethylsilyl- and Phenyl-Substituted
 Propargylallenes: Fe2(CO)9- and [Ag]+-Promoted Cyclizations
;
_journal_issue 3
_journal_name_full Organometallics
_journal_page_first 676
_journal_paper_doi 10.1021/om9009872
_journal_volume 29
_journal_year 2010
_chemical_formula_moiety 'C42 H34 O6 Si2 Co2'
_chemical_formula_sum 'C42 H34 Co2 O6 Si2'
_chemical_formula_weight 808.73
_chemical_name_systematic
; 
 ? 
;
_space_group_IT_number 14
_symmetry_cell_setting monoclinic
_symmetry_space_group_name_Hall '-P 2yn'
_symmetry_space_group_name_H-M 'P 1 21/n 1'
_atom_sites_solution_hydrogens geom
_atom_sites_solution_primary direct
_atom_sites_solution_secondary difmap
_audit_creation_method SHELXL-97
_cell_angle_alpha 90.00
_cell_angle_beta 95.647(4)
_cell_angle_gamma 90.00
_cell_formula_units_Z 4
_cell_length_a 9.2714(17)
_cell_length_b 20.869(4)
_cell_length_c 20.063(4)
_cell_measurement_reflns_used 5378
_cell_measurement_temperature 100(2)
_cell_measurement_theta_max 28.20
_cell_measurement_theta_min 2.20
_cell_volume 3863.0(13)
_computing_cell_refinement 'Bruker SAINT'
_computing_data_collection 'Bruker SMART'
_computing_data_reduction 'Bruker SAINT'
_computing_molecular_graphics 'Bruker SHELXTL'
_computing_publication_material 'Bruker SHELXTL'
_computing_structure_refinement 'SHELXL-97 (Sheldrick, 1997)'
_computing_structure_solution 'SHELXS-97 (Sheldrick, 1990)'
_diffrn_ambient_temperature 100(2)
_diffrn_detector_area_resol_mean 8.366
_diffrn_measured_fraction_theta_full 0.996
_diffrn_measured_fraction_theta_max 0.996
_diffrn_measurement_device_type 'CCD area detector'
_diffrn_measurement_method '\f and \w scans'
_diffrn_radiation_monochromator graphite
_diffrn_radiation_source 'sealed tube'
_diffrn_radiation_type MoK\a
_diffrn_radiation_wavelength 0.71073
_diffrn_reflns_av_R_equivalents 0.0360
_diffrn_reflns_av_sigmaI/netI 0.0312
_diffrn_reflns_limit_h_max 12
_diffrn_reflns_limit_h_min -12
_diffrn_reflns_limit_k_max 27
_diffrn_reflns_limit_k_min -27
_diffrn_reflns_limit_l_max 26
_diffrn_reflns_limit_l_min -26
_diffrn_reflns_number 38958
_diffrn_reflns_theta_full 28.30
_diffrn_reflns_theta_max 28.30
_diffrn_reflns_theta_min 1.41
_exptl_absorpt_coefficient_mu 0.967
_exptl_absorpt_correction_T_max 0.9623
_exptl_absorpt_correction_T_min 0.8035
_exptl_absorpt_correction_type multi-scan
_exptl_absorpt_process_details
; 
 SADABS v.2.10 (Bruker,2003) was used for absorption correction. 
 R(int) for selected reflections was 0.060 before and 0.031 after 
 correction. The Ratio of minimum to maximum transmission is 0.834976. 
 The \l/2 correction factor is 0.0015 
;
_exptl_crystal_colour black
_exptl_crystal_density_diffrn 1.391
_exptl_crystal_density_method 'not measured'
_exptl_crystal_description plate
_exptl_crystal_F_000 1664
_exptl_crystal_size_max 0.50
_exptl_crystal_size_mid 0.30
_exptl_crystal_size_min 0.04
_refine_diff_density_max 0.646
_refine_diff_density_min -0.225
_refine_diff_density_rms 0.085
_refine_ls_extinction_method none
_refine_ls_goodness_of_fit_ref 1.056
_refine_ls_hydrogen_treatment constr
_refine_ls_matrix_type full
_refine_ls_number_parameters 475
_refine_ls_number_reflns 9587
_refine_ls_number_restraints 0
_refine_ls_restrained_S_all 1.056
_refine_ls_R_factor_all 0.0442
_refine_ls_R_factor_gt 0.0359
_refine_ls_shift/su_max 0.002
_refine_ls_shift/su_mean 0.000
_refine_ls_structure_factor_coef Fsqd
_refine_ls_weighting_details 'calc w=1/[\s^2^(Fo^2^)+(0.0517P)^2^+1.0735P] where P=(Fo^2^+2Fc^2^)/3'
_refine_ls_weighting_scheme calc
_refine_ls_wR_factor_gt 0.0876
_refine_ls_wR_factor_ref 0.0922
_reflns_number_gt 8192
_reflns_number_total 9587
_reflns_threshold_expression I>2\s(I)
_cod_data_source_file om9009872_si_001.cif
_cod_data_source_block mjm270(13)
_cod_original_cell_volume 3862.9(12)
_cod_original_sg_symbol_H-M 'P 21/n'
_cod_original_formula_sum 'C42 H34 O6 Si2 Co2'
_cod_database_code 4067508

loop_
_symmetry_equiv_pos_as_xyz
'x, y, z'
'-x+1/2, y+1/2, -z+1/2'
'-x, -y, -z'
'x-1/2, -y-1/2, z-1/2'

loop_
_atom_site_label
_atom_site_type_symbol
_atom_site_fract_x
_atom_site_fract_y
_atom_site_fract_z
_atom_site_U_iso_or_equiv
_atom_site_adp_type
_atom_site_occupancy
_atom_site_symmetry_multiplicity
_atom_site_calc_flag
_atom_site_refinement_flags
C1 C 0.39236(19) 0.13712(8) 0.62899(9) 0.0189(3) Uani 1 1 d .
H1 H 0.3607 0.1052 0.6580 0.023 Uiso 1 1 calc R
C2 C 0.3017(2) 0.18790(9) 0.60761(9) 0.0218(4) Uani 1 1 d .
H2 H 0.2078 0.1908 0.6225 0.026 Uiso 1 1 calc R
C3 C 0.3475(2) 0.23437(9) 0.56460(9) 0.0231(4) Uani 1 1 d .
H3 H 0.2850 0.2691 0.5511 0.028 Uiso 1 1 calc R
C4 C 0.4833(2) 0.23069(8) 0.54118(9) 0.0208(4) Uani 1 1 d .
H4 H 0.5136 0.2622 0.5113 0.025 Uiso 1 1 calc R
C4A C 0.57390(19) 0.18032(8) 0.56220(8) 0.0164(3) Uani 1 1 d .
C4B C 0.71811(19) 0.16227(8) 0.54412(8) 0.0172(3) Uani 1 1 d .
C5 C 0.8078(2) 0.19027(9) 0.50090(9) 0.0228(4) Uani 1 1 d .
H5 H 0.7805 0.2290 0.4782 0.027 Uiso 1 1 calc R
C6 C 0.9387(2) 0.16046(10) 0.49155(10) 0.0278(4) Uani 1 1 d .
H6 H 1.0009 0.1791 0.4620 0.033 Uiso 1 1 calc R
C7 C 0.9797(2) 0.10389(10) 0.52470(10) 0.0262(4) Uani 1 1 d .
H7 H 1.0694 0.0843 0.5176 0.031 Uiso 1 1 calc R
C8 C 0.8903(2) 0.07583(9) 0.56812(9) 0.0209(4) Uani 1 1 d .
H8 H 0.9181 0.0371 0.5908 0.025 Uiso 1 1 calc R
C8A C 0.76016(19) 0.10510(8) 0.57783(8) 0.0164(3) Uani 1 1 d .
C9 C 0.64513(18) 0.08596(8) 0.62010(8) 0.0151(3) Uani 1 1 d .
C9A C 0.52873(19) 0.13402(8) 0.60727(8) 0.0158(3) Uani 1 1 d .
C10 C 0.65268(18) 0.03705(8) 0.66232(8) 0.0148(3) Uani 1 1 d .
C11 C 0.65522(17) -0.01841(8) 0.69174(8) 0.0129(3) Uani 1 1 d .
Si1 Si 0.56439(5) -0.08072(2) 0.63124(2) 0.01734(10) Uani 1 1 d .
C23 C 0.6853(2) -0.09034(11) 0.56346(10) 0.0307(5) Uani 1 1 d .
H23A H 0.6399 -0.1192 0.5291 0.046 Uiso 1 1 calc R
H23B H 0.7782 -0.1084 0.5821 0.046 Uiso 1 1 calc R
H23C H 0.7018 -0.0485 0.5434 0.046 Uiso 1 1 calc R
C24 C 0.3866(2) -0.04647(10) 0.59865(10) 0.0275(4) Uani 1 1 d .
H24A H 0.4021 -0.0073 0.5734 0.041 Uiso 1 1 calc R
H24B H 0.3304 -0.0364 0.6362 0.041 Uiso 1 1 calc R
H24C H 0.3334 -0.0777 0.5691 0.041 Uiso 1 1 calc R
C25 C 0.5369(3) -0.15981(9) 0.67085(10) 0.0335(5) Uani 1 1 d .
H25A H 0.4740 -0.1546 0.7070 0.050 Uiso 1 1 calc R
H25B H 0.6307 -0.1771 0.6892 0.050 Uiso 1 1 calc R
H25C H 0.4913 -0.1894 0.6372 0.050 Uiso 1 1 calc R
C12 C 0.73370(17) -0.03421(7) 0.76057(8) 0.0122(3) Uani 1 1 d .
C12A C 0.64498(18) -0.07694(8) 0.80367(8) 0.0136(3) Uani 1 1 d .
C15 C 0.50747(19) -0.06698(8) 0.82258(9) 0.0174(3) Uani 1 1 d .
H15 H 0.4542 -0.0296 0.8087 0.021 Uiso 1 1 calc R
C16 C 0.4484(2) -0.11312(9) 0.86254(10) 0.0221(4) Uani 1 1 d .
H16 H 0.3533 -0.1074 0.8753 0.027 Uiso 1 1 calc R
C17 C 0.5276(2) -0.16740(8) 0.88384(9) 0.0217(4) Uani 1 1 d .
H17 H 0.4867 -0.1979 0.9116 0.026 Uiso 1 1 calc R
C18 C 0.6656(2) -0.17716(8) 0.86477(8) 0.0180(3) Uani 1 1 d .
H18 H 0.7197 -0.2141 0.8793 0.022 Uiso 1 1 calc R
C18A C 0.72348(18) -0.13218(8) 0.82424(8) 0.0142(3) Uani 1 1 d .
C18B C 0.85961(18) -0.13255(8) 0.79280(8) 0.0152(3) Uani 1 1 d .
C19 C 0.9698(2) -0.17774(8) 0.79506(9) 0.0205(4) Uani 1 1 d .
H19 H 0.9685 -0.2141 0.8235 0.025 Uiso 1 1 calc R
C20 C 1.0819(2) -0.16887(9) 0.75497(10) 0.0258(4) Uani 1 1 d .
H20 H 1.1596 -0.1987 0.7571 0.031 Uiso 1 1 calc R
C21 C 1.0818(2) -0.11682(9) 0.71183(10) 0.0255(4) Uani 1 1 d .
H21 H 1.1570 -0.1123 0.6833 0.031 Uiso 1 1 calc R
C22 C 0.97162(19) -0.07103(8) 0.71019(9) 0.0188(3) Uani 1 1 d .
H22 H 0.9714 -0.0354 0.6807 0.023 Uiso 1 1 calc R
C22A C 0.86330(18) -0.07827(8) 0.75195(8) 0.0144(3) Uani 1 1 d .
C13 C 0.77929(17) 0.02500(7) 0.80147(8) 0.0126(3) Uani 1 1 d .
C14 C 0.72560(17) 0.07208(8) 0.83646(8) 0.0135(3) Uani 1 1 d .
Si2 Si 0.57935(5) 0.11962(2) 0.87013(2) 0.01836(11) Uani 1 1 d .
C26 C 0.4250(2) 0.12997(11) 0.80456(11) 0.0311(5) Uani 1 1 d .
H26A H 0.3875 0.0878 0.7899 0.047 Uiso 1 1 calc R
H26B H 0.4580 0.1530 0.7663 0.047 Uiso 1 1 calc R
H26C H 0.3480 0.1546 0.8229 0.047 Uiso 1 1 calc R
C27 C 0.6496(2) 0.20059(9) 0.89509(11) 0.0297(4) Uani 1 1 d .
H27A H 0.5789 0.2228 0.9201 0.045 Uiso 1 1 calc R
H27B H 0.6653 0.2253 0.8549 0.045 Uiso 1 1 calc R
H27C H 0.7414 0.1963 0.9234 0.045 Uiso 1 1 calc R
C28 C 0.5196(2) 0.07675(11) 0.94383(11) 0.0324(5) Uani 1 1 d .
H28A H 0.4383 0.0998 0.9604 0.049 Uiso 1 1 calc R
H28B H 0.6002 0.0746 0.9792 0.049 Uiso 1 1 calc R
H28C H 0.4889 0.0332 0.9307 0.049 Uiso 1 1 calc R
Co1 Co 0.90233(2) 0.102426(11) 0.795652(11) 0.01393(6) Uani 1 1 d .
C29 C 0.8071(2) 0.16188(9) 0.74379(9) 0.0206(4) Uani 1 1 d .
O29 O 0.74664(16) 0.20176(7) 0.71505(7) 0.0299(3) Uani 1 1 d .
C30 C 1.00658(19) 0.15686(8) 0.85088(9) 0.0198(4) Uani 1 1 d .
O30 O 1.07845(16) 0.18923(7) 0.88555(7) 0.0290(3) Uani 1 1 d .
C31 C 1.0411(2) 0.07598(9) 0.74370(9) 0.0211(4) Uani 1 1 d .
O31 O 1.12997(15) 0.06454(8) 0.71075(7) 0.0328(3) Uani 1 1 d .
Co2 Co 0.89000(2) 0.031138(11) 0.891730(11) 0.01353(6) Uani 1 1 d .
C32 C 0.81166(19) -0.03233(8) 0.93695(8) 0.0172(3) Uani 1 1 d .
O32 O 0.76726(15) -0.06995(7) 0.97032(6) 0.0261(3) Uani 1 1 d .
C33 C 1.0649(2) -0.00182(9) 0.87964(9) 0.0221(4) Uani 1 1 d .
O33 O 1.17702(16) -0.01935(8) 0.87037(8) 0.0389(4) Uani 1 1 d .
C34 C 0.9084(2) 0.08519(8) 0.96318(9) 0.0193(3) Uani 1 1 d .
O34 O 0.91343(16) 0.11726(6) 1.00878(7) 0.0286(3) Uani 1 1 d .

loop_
_atom_site_aniso_label
_atom_site_aniso_U_11
_atom_site_aniso_U_22
_atom_site_aniso_U_33
_atom_site_aniso_U_23
_atom_site_aniso_U_13
_atom_site_aniso_U_12
C1 0.0206(9) 0.0184(8) 0.0174(8) 0.0011(6) 0.0006(7) -0.0030(7)
C2 0.0189(9) 0.0239(9) 0.0221(9) -0.0008(7) -0.0002(7) 0.0009(7)
C3 0.0258(10) 0.0196(9) 0.0227(9) 0.0010(7) -0.0041(7) 0.0047(7)
C4 0.0280(10) 0.0159(8) 0.0183(8) 0.0026(6) 0.0007(7) -0.0014(7)
C4A 0.0210(9) 0.0145(8) 0.0133(7) -0.0009(6) 0.0000(6) -0.0037(6)
C4B 0.0224(9) 0.0136(8) 0.0152(8) -0.0010(6) 0.0001(6) -0.0048(6)
C5 0.0309(10) 0.0179(9) 0.0205(9) 0.0034(7) 0.0069(7) -0.0050(7)
C6 0.0299(10) 0.0271(10) 0.0281(10) 0.0037(8) 0.0119(8) -0.0076(8)
C7 0.0226(10) 0.0283(10) 0.0289(10) 0.0007(8) 0.0084(8) -0.0024(8)
C8 0.0217(9) 0.0194(9) 0.0216(9) 0.0025(7) 0.0015(7) -0.0011(7)
C8A 0.0187(8) 0.0172(8) 0.0131(7) 0.0003(6) 0.0003(6) -0.0047(6)
C9 0.0163(8) 0.0152(8) 0.0136(7) -0.0009(6) 0.0001(6) -0.0029(6)
C9A 0.0190(8) 0.0145(8) 0.0132(7) 0.0005(6) -0.0023(6) -0.0019(6)
C10 0.0129(8) 0.0179(8) 0.0135(7) -0.0024(6) 0.0006(6) -0.0016(6)
C11 0.0124(7) 0.0147(8) 0.0118(7) -0.0008(6) 0.0016(6) -0.0006(6)
Si1 0.0208(2) 0.0160(2) 0.0149(2) -0.00226(17) 0.00052(18) -0.00354(18)
C23 0.0314(11) 0.0381(12) 0.0233(10) -0.0138(8) 0.0064(8) -0.0066(9)
C24 0.0228(10) 0.0275(10) 0.0304(10) -0.0045(8) -0.0068(8) -0.0044(8)
C25 0.0542(14) 0.0165(9) 0.0278(10) -0.0026(8) -0.0059(9) -0.0120(9)
C12 0.0135(8) 0.0109(7) 0.0125(7) 0.0001(6) 0.0023(6) 0.0002(6)
C12A 0.0166(8) 0.0123(7) 0.0120(7) -0.0001(6) 0.0020(6) -0.0017(6)
C15 0.0169(8) 0.0148(8) 0.0206(8) 0.0020(6) 0.0031(6) 0.0013(6)
C16 0.0196(9) 0.0216(9) 0.0267(9) 0.0024(7) 0.0101(7) -0.0004(7)
C17 0.0266(10) 0.0156(8) 0.0242(9) 0.0038(7) 0.0094(7) -0.0034(7)
C18 0.0235(9) 0.0119(8) 0.0189(8) 0.0019(6) 0.0034(7) 0.0017(6)
C18A 0.0159(8) 0.0127(7) 0.0141(7) -0.0007(6) 0.0012(6) 0.0006(6)
C18B 0.0159(8) 0.0139(8) 0.0159(8) -0.0013(6) 0.0018(6) -0.0008(6)
C19 0.0209(9) 0.0149(8) 0.0257(9) 0.0007(7) 0.0019(7) 0.0029(7)
C20 0.0189(9) 0.0210(9) 0.0379(11) 0.0005(8) 0.0048(8) 0.0074(7)
C21 0.0201(9) 0.0257(10) 0.0327(10) -0.0004(8) 0.0121(8) 0.0021(7)
C22 0.0185(9) 0.0166(8) 0.0220(9) -0.0010(6) 0.0059(7) -0.0005(7)
C22A 0.0150(8) 0.0114(7) 0.0165(8) -0.0030(6) 0.0004(6) 0.0010(6)
C13 0.0139(8) 0.0118(7) 0.0120(7) 0.0029(6) 0.0012(6) -0.0005(6)
C14 0.0129(8) 0.0141(7) 0.0133(7) 0.0026(6) -0.0004(6) -0.0008(6)
Si2 0.0166(2) 0.0201(2) 0.0185(2) -0.00367(18) 0.00235(18) 0.00513(18)
C26 0.0207(10) 0.0366(12) 0.0345(11) -0.0062(9) -0.0045(8) 0.0103(8)
C27 0.0326(11) 0.0218(10) 0.0342(11) -0.0106(8) 0.0003(9) 0.0082(8)
C28 0.0317(11) 0.0402(12) 0.0280(10) -0.0021(9) 0.0160(9) 0.0023(9)
Co1 0.01403(12) 0.01228(11) 0.01539(12) 0.00107(8) 0.00095(8) -0.00177(8)
C29 0.0241(9) 0.0169(8) 0.0204(8) 0.0012(7) -0.0005(7) -0.0060(7)
O29 0.0396(9) 0.0192(7) 0.0289(7) 0.0058(6) -0.0074(6) -0.0013(6)
C30 0.0201(9) 0.0169(8) 0.0226(9) 0.0021(7) 0.0026(7) -0.0003(7)
O30 0.0320(8) 0.0229(7) 0.0308(7) -0.0030(6) -0.0037(6) -0.0072(6)
C31 0.0190(9) 0.0217(9) 0.0226(9) -0.0014(7) 0.0017(7) -0.0073(7)
O31 0.0242(7) 0.0408(9) 0.0355(8) -0.0107(7) 0.0135(6) -0.0116(6)
Co2 0.01386(12) 0.01313(11) 0.01325(11) 0.00066(8) -0.00048(8) 0.00078(8)
C32 0.0168(8) 0.0204(8) 0.0141(8) -0.0015(6) -0.0005(6) -0.0001(7)
O32 0.0308(8) 0.0289(7) 0.0186(6) 0.0032(5) 0.0018(5) -0.0072(6)
C33 0.0202(9) 0.0222(9) 0.0233(9) 0.0050(7) -0.0004(7) 0.0031(7)
O33 0.0222(8) 0.0456(10) 0.0495(10) 0.0100(8) 0.0058(7) 0.0138(7)
C34 0.0223(9) 0.0162(8) 0.0185(8) 0.0034(7) -0.0025(7) 0.0021(7)
O34 0.0399(9) 0.0217(7) 0.0227(7) -0.0031(5) -0.0045(6) 0.0034(6)

loop_
_atom_type_symbol
_atom_type_description
_atom_type_scat_dispersion_real
_atom_type_scat_dispersion_imag
_atom_type_scat_source
C C 0.0033 0.0016 'International Tables Vol C Tables 4.2.6.8 and 6.1.1.4'
H H 0.0000 0.0000 'International Tables Vol C Tables 4.2.6.8 and 6.1.1.4'
O O 0.0106 0.0060 'International Tables Vol C Tables 4.2.6.8 and 6.1.1.4'
Si Si 0.0817 0.0704 'International Tables Vol C Tables 4.2.6.8 and 6.1.1.4'
Co Co 0.3494 0.9721 'International Tables Vol C Tables 4.2.6.8 and 6.1.1.4'

loop_
_geom_angle_atom_site_label_1
_geom_angle_atom_site_label_2
_geom_angle_atom_site_label_3
_geom_angle
C9A C1 C2 118.85(16)
C9A C1 H1 120.6
C2 C1 H1 120.6
C3 C2 C1 120.60(17)
C3 C2 H2 119.7
C1 C2 H2 119.7
C4 C3 C2 120.87(17)
C4 C3 H3 119.6
C2 C3 H3 119.6
C4A C4 C3 118.80(16)
C4A C4 H4 120.6
C3 C4 H4 120.6
C4 C4A C9A 120.28(16)
C4 C4A C4B 131.22(16)
C9A C4A C4B 108.46(15)
C5 C4B C8A 120.15(17)
C5 C4B C4A 131.48(16)
C8A C4B C4A 108.34(15)
C4B C5 C6 118.66(17)
C4B C5 H5 120.7
C6 C5 H5 120.7
C7 C6 C5 121.09(17)
C7 C6 H6 119.5
C5 C6 H6 119.5
C6 C7 C8 120.37(18)
C6 C7 H7 119.8
C8 C7 H7 119.8
C8A C8 C7 119.00(17)
C8A C8 H8 120.5
C7 C8 H8 120.5
C8 C8A C4B 120.73(16)
C8 C8A C9 130.44(16)
C4B C8A C9 108.83(15)
C10 C9 C9A 128.81(16)
C10 C9 C8A 125.35(16)
C9A C9 C8A 105.78(14)
C1 C9A C4A 120.55(16)
C1 C9A C9 130.83(16)
C4A C9A C9 108.54(15)
C11 C10 C9 167.33(17)
C10 C11 C12 125.97(15)
C10 C11 Si1 109.25(12)
C12 C11 Si1 124.40(11)
C24 Si1 C23 111.30(10)
C24 Si1 C25 109.74(10)
C23 Si1 C25 109.58(11)
C24 Si1 C11 106.35(8)
C23 Si1 C11 106.13(8)
C25 Si1 C11 113.68(8)
Si1 C23 H23A 109.5
Si1 C23 H23B 109.5
H23A C23 H23B 109.5
Si1 C23 H23C 109.5
H23A C23 H23C 109.5
H23B C23 H23C 109.5
Si1 C24 H24A 109.5
Si1 C24 H24B 109.5
H24A C24 H24B 109.5
Si1 C24 H24C 109.5
H24A C24 H24C 109.5
H24B C24 H24C 109.5
Si1 C25 H25A 109.5
Si1 C25 H25B 109.5
H25A C25 H25B 109.5
Si1 C25 H25C 109.5
H25A C25 H25C 109.5
H25B C25 H25C 109.5
C13 C12 C11 113.19(13)
C13 C12 C12A 107.69(12)
C11 C12 C12A 113.52(13)
C13 C12 C22A 111.61(13)
C11 C12 C22A 109.56(13)
C12A C12 C22A 100.61(12)
C15 C12A C18A 120.58(15)
C15 C12A C12 128.85(15)
C18A C12A C12 110.57(14)
C12A C15 C16 118.56(16)
C12A C15 H15 120.7
C16 C15 H15 120.7
C17 C16 C15 120.73(17)
C17 C16 H16 119.6
C15 C16 H16 119.6
C18 C17 C16 120.50(16)
C18 C17 H17 119.7
C16 C17 H17 119.7
C18A C18 C17 118.94(16)
C18A C18 H18 120.5
C17 C18 H18 120.5
C18 C18A C12A 120.67(15)
C18 C18A C18B 130.48(15)
C12A C18A C18B 108.74(14)
C19 C18B C22A 120.56(16)
C19 C18B C18A 130.68(16)
C22A C18B C18A 108.63(14)
C20 C19 C18B 118.77(17)
C20 C19 H19 120.6
C18B C19 H19 120.6
C19 C20 C21 120.72(17)
C19 C20 H20 119.6
C21 C20 H20 119.6
C20 C21 C22 120.36(17)
C20 C21 H21 119.8
C22 C21 H21 119.8
C22A C22 C21 119.06(17)
C22A C22 H22 120.5
C21 C22 H22 120.5
C22 C22A C18B 120.37(15)
C22 C22A C12 128.89(15)
C18B C22A C12 110.72(14)
C14 C13 C12 141.77(15)
C14 C13 Co1 71.20(10)
C12 C13 Co1 139.44(11)
C14 C13 Co2 70.13(10)
C12 C13 Co2 129.26(11)
Co1 C13 Co2 75.77(6)
C13 C14 Si2 155.28(14)
C13 C14 Co2 70.80(10)
Si2 C14 Co2 124.97(9)
C13 C14 Co1 69.82(10)
Si2 C14 Co1 129.35(9)
Co2 C14 Co1 75.58(6)
C28 Si2 C26 110.48(11)
C28 Si2 C14 108.49(9)
C26 Si2 C14 110.06(8)
C28 Si2 C27 110.29(10)
C26 Si2 C27 108.03(10)
C14 Si2 C27 109.49(9)
Si2 C26 H26A 109.5
Si2 C26 H26B 109.5
H26A C26 H26B 109.5
Si2 C26 H26C 109.5
H26A C26 H26C 109.5
H26B C26 H26C 109.5
Si2 C27 H27A 109.5
Si2 C27 H27B 109.5
H27A C27 H27B 109.5
Si2 C27 H27C 109.5
H27A C27 H27C 109.5
H27B C27 H27C 109.5
Si2 C28 H28A 109.5
Si2 C28 H28B 109.5
H28A C28 H28B 109.5
Si2 C28 H28C 109.5
H28A C28 H28C 109.5
H28B C28 H28C 109.5
C29 Co1 C30 97.14(8)
C29 Co1 C31 102.28(9)
C30 Co1 C31 100.19(8)
C29 Co1 C13 110.10(7)
C30 Co1 C13 138.86(7)
C31 Co1 C13 103.25(7)
C29 Co1 C14 94.59(8)
C30 Co1 C14 111.02(7)
C31 Co1 C14 142.23(7)
C13 Co1 C14 38.98(6)
C29 Co1 Co2 144.97(6)
C30 Co1 Co2 87.86(6)
C31 Co1 Co2 110.94(6)
C13 Co1 Co2 52.26(5)
C14 Co1 Co2 51.89(5)
O29 C29 Co1 175.21(17)
O30 C30 Co1 176.45(17)
O31 C31 Co1 174.51(17)
C32 Co2 C33 101.57(8)
C32 Co2 C34 94.04(8)
C33 Co2 C34 109.11(8)
C32 Co2 C14 105.81(7)
C33 Co2 C14 137.80(8)
C34 Co2 C14 100.40(7)
C32 Co2 C13 102.31(7)
C33 Co2 C13 104.06(8)
C34 Co2 C13 139.02(7)
C14 Co2 C13 39.08(6)
C32 Co2 Co1 153.87(5)
C33 Co2 Co1 90.78(6)
C34 Co2 Co1 103.64(6)
C14 Co2 Co1 52.54(5)
C13 Co2 Co1 51.97(5)
O32 C32 Co2 174.18(15)
O33 C33 Co2 176.06(18)
O34 C34 Co2 176.27(17)

loop_
_geom_bond_atom_site_label_1
_geom_bond_atom_site_label_2
_geom_bond_distance
C1 C9A 1.379(2)
C1 C2 1.394(3)
C1 H1 0.9500
C2 C3 1.392(3)
C2 H2 0.9500
C3 C4 1.389(3)
C3 H3 0.9500
C4 C4A 1.385(2)
C4 H4 0.9500
C4A C9A 1.415(2)
C4A C4B 1.469(2)
C4B C5 1.388(2)
C4B C8A 1.408(2)
C5 C6 1.392(3)
C5 H5 0.9500
C6 C7 1.390(3)
C6 H6 0.9500
C7 C8 1.390(3)
C7 H7 0.9500
C8 C8A 1.383(3)
C8 H8 0.9500
C8A C9 1.481(2)
C9 C10 1.324(2)
C9 C9A 1.477(2)
C10 C11 1.298(2)
C11 C12 1.532(2)
C11 Si1 1.9163(17)
Si1 C24 1.856(2)
Si1 C23 1.856(2)
Si1 C25 1.860(2)
C23 H23A 0.9800
C23 H23B 0.9800
C23 H23C 0.9800
C24 H24A 0.9800
C24 H24B 0.9800
C24 H24C 0.9800
C25 H25A 0.9800
C25 H25B 0.9800
C25 H25C 0.9800
C12 C13 1.520(2)
C12 C12A 1.536(2)
C12 C22A 1.536(2)
C12A C15 1.381(2)
C12A C18A 1.404(2)
C15 C16 1.399(2)
C15 H15 0.9500
C16 C17 1.394(3)
C16 H16 0.9500
C17 C18 1.386(3)
C17 H17 0.9500
C18 C18A 1.384(2)
C18 H18 0.9500
C18A C18B 1.465(2)
C18B C19 1.388(2)
C18B C22A 1.400(2)
C19 C20 1.388(3)
C19 H19 0.9500
C20 C21 1.389(3)
C20 H20 0.9500
C21 C22 1.397(3)
C21 H21 0.9500
C22 C22A 1.378(2)
C22 H22 0.9500
C13 C14 1.332(2)
C13 Co1 1.9880(16)
C13 Co2 1.9958(16)
C14 Si2 1.8599(17)
C14 Co2 1.9875(16)
C14 Co1 2.0050(16)
Si2 C28 1.859(2)
Si2 C26 1.859(2)
Si2 C27 1.862(2)
C26 H26A 0.9800
C26 H26B 0.9800
C26 H26C 0.9800
C27 H27A 0.9800
C27 H27B 0.9800
C27 H27C 0.9800
C28 H28A 0.9800
C28 H28B 0.9800
C28 H28C 0.9800
Co1 C29 1.7945(19)
Co1 C30 1.8005(19)
Co1 C31 1.8194(19)
Co1 Co2 2.4465(4)
C29 O29 1.130(2)
C30 O30 1.137(2)
C31 O31 1.131(2)
Co2 C32 1.7985(18)
Co2 C33 1.7994(19)
Co2 C34 1.8188(18)
C32 O32 1.135(2)
C33 O33 1.135(2)
C34 O34 1.131(2)

loop_
_geom_torsion_atom_site_label_1
_geom_torsion_atom_site_label_2
_geom_torsion_atom_site_label_3
_geom_torsion_atom_site_label_4
_geom_torsion
C9A C1 C2 C3 0.6(3)
C1 C2 C3 C4 1.0(3)
C2 C3 C4 C4A -1.0(3)
C3 C4 C4A C9A -0.7(3)
C3 C4 C4A C4B 176.88(17)
C4 C4A C4B C5 0.4(3)
C9A C4A C4B C5 178.21(18)
C4 C4A C4B C8A -177.53(18)
C9A C4A C4B C8A 0.25(19)
C8A C4B C5 C6 0.4(3)
C4A C4B C5 C6 -177.39(18)
C4B C5 C6 C7 -0.1(3)
C5 C6 C7 C8 0.0(3)
C6 C7 C8 C8A -0.1(3)
C7 C8 C8A C4B 0.3(3)
C7 C8 C8A C9 179.52(17)
C5 C4B C8A C8 -0.5(3)
C4A C4B C8A C8 177.77(16)
C5 C4B C8A C9 -179.84(15)
C4A C4B C8A C9 -1.60(18)
C8 C8A C9 C10 5.7(3)
C4B C8A C9 C10 -174.97(16)
C8 C8A C9 C9A -177.00(18)
C4B C8A C9 C9A 2.30(18)
C2 C1 C9A C4A -2.2(3)
C2 C1 C9A C9 -178.42(17)
C4 C4A C9A C1 2.3(2)
C4B C4A C9A C1 -175.76(15)
C4 C4A C9A C9 179.27(15)
C4B C4A C9A C9 1.21(18)
C10 C9 C9A C1 -8.4(3)
C8A C9 C9A C1 174.42(17)
C10 C9 C9A C4A 175.01(17)
C8A C9 C9A C4A -2.13(18)
C10 C11 Si1 C24 -50.84(15)
C12 C11 Si1 C24 135.85(14)
C10 C11 Si1 C23 67.78(15)
C12 C11 Si1 C23 -105.54(15)
C10 C11 Si1 C25 -171.71(13)
C12 C11 Si1 C25 14.98(17)
C10 C11 C12 C13 14.9(2)
Si1 C11 C12 C13 -172.88(11)
C10 C11 C12 C12A 138.08(17)
Si1 C11 C12 C12A -49.72(18)
C10 C11 C12 C22A -110.34(18)
Si1 C11 C12 C22A 61.85(17)
C13 C12 C12A C15 70.6(2)
C11 C12 C12A C15 -55.5(2)
C22A C12 C12A C15 -172.43(17)
C13 C12 C12A C18A -109.22(15)
C11 C12 C12A C18A 124.65(15)
C22A C12 C12A C18A 7.72(17)
C18A C12A C15 C16 0.0(3)
C12 C12A C15 C16 -179.89(16)
C12A C15 C16 C17 1.1(3)
C15 C16 C17 C18 -1.1(3)
C16 C17 C18 C18A 0.0(3)
C17 C18 C18A C12A 1.1(3)
C17 C18 C18A C18B -174.79(17)
C15 C12A C18A C18 -1.1(2)
C12 C12A C18A C18 178.75(15)
C15 C12A C18A C18B 175.63(15)
C12 C12A C18A C18B -4.51(18)
C18 C18A C18B C19 -0.6(3)
C12A C18A C18B C19 -176.88(18)
C18 C18A C18B C22A 175.14(17)
C12A C18A C18B C22A -1.17(19)
C22A C18B C19 C20 -1.4(3)
C18A C18B C19 C20 173.84(18)
C18B C19 C20 C21 -2.0(3)
C19 C20 C21 C22 2.7(3)
C20 C21 C22 C22A 0.0(3)
C21 C22 C22A C18B -3.4(3)
C21 C22 C22A C12 178.47(16)
C19 C18B C22A C22 4.2(3)
C18A C18B C22A C22 -172.06(15)
C19 C18B C22A C12 -177.39(15)
C18A C18B C22A C12 6.39(18)
C13 C12 C22A C22 -76.2(2)
C11 C12 C22A C22 50.0(2)
C12A C12 C22A C22 169.81(17)
C13 C12 C22A C18B 105.52(15)
C11 C12 C22A C18B -128.31(14)
C12A C12 C22A C18B -8.47(17)
C11 C12 C13 C14 73.4(3)
C12A C12 C13 C14 -52.9(3)
C22A C12 C13 C14 -162.4(2)
C11 C12 C13 Co1 -59.6(2)
C12A C12 C13 Co1 174.09(14)
C22A C12 C13 Co1 64.6(2)
C11 C12 C13 Co2 -177.41(11)
C12A C12 C13 Co2 56.26(18)
C22A C12 C13 Co2 -53.26(18)
C12 C13 C14 Si2 -5.1(5)
Co1 C13 C14 Si2 144.8(3)
Co2 C13 C14 Si2 -134.0(3)
C12 C13 C14 Co2 128.9(2)
Co1 C13 C14 Co2 -81.20(5)
C12 C13 C14 Co1 -149.9(2)
Co2 C13 C14 Co1 81.20(5)
C13 C14 Si2 C28 80.1(3)
Co2 C14 Si2 C28 -43.87(13)
Co1 C14 Si2 C28 -144.26(12)
C13 C14 Si2 C26 -40.8(3)
Co2 C14 Si2 C26 -164.86(11)
Co1 C14 Si2 C26 94.75(13)
C13 C14 Si2 C27 -159.5(3)
Co2 C14 Si2 C27 76.54(12)
Co1 C14 Si2 C27 -23.85(14)
C14 C13 Co1 C29 -71.53(12)
C12 C13 Co1 C29 79.92(19)
Co2 C13 Co1 C29 -145.02(7)
C14 C13 Co1 C30 56.78(15)
C12 C13 Co1 C30 -151.77(16)
Co2 C13 Co1 C30 -16.71(12)
C14 C13 Co1 C31 179.87(10)
C12 C13 Co1 C31 -28.68(19)
Co2 C13 Co1 C31 106.38(7)
C12 C13 Co1 C14 151.4(2)
Co2 C13 Co1 C14 -73.49(9)
C14 C13 Co1 Co2 73.49(9)
C12 C13 Co1 Co2 -135.06(19)
C13 C14 Co1 C29 116.67(11)
Si2 C14 Co1 C29 -45.16(12)
Co2 C14 Co1 C29 -168.83(7)
C13 C14 Co1 C30 -143.87(10)
Si2 C14 Co1 C30 54.30(13)
Co2 C14 Co1 C30 -69.37(8)
C13 C14 Co1 C31 -0.20(16)
Si2 C14 Co1 C31 -162.04(11)
Co2 C14 Co1 C31 74.29(12)
Si2 C14 Co1 C13 -161.84(17)
Co2 C14 Co1 C13 74.50(9)
C13 C14 Co1 Co2 -74.50(9)
Si2 C14 Co1 Co2 123.67(13)
C13 C14 Co2 C32 -90.16(11)
Si2 C14 Co2 C32 68.30(12)
Co1 C14 Co2 C32 -163.45(6)
C13 C14 Co2 C33 38.33(15)
Si2 C14 Co2 C33 -163.21(10)
Co1 C14 Co2 C33 -34.96(12)
C13 C14 Co2 C34 172.58(10)
Si2 C14 Co2 C34 -28.96(12)
Co1 C14 Co2 C34 99.29(7)
Si2 C14 Co2 C13 158.47(16)
Co1 C14 Co2 C13 -73.29(9)
C13 C14 Co2 Co1 73.29(9)
Si2 C14 Co2 Co1 -128.25(12)
C14 C13 Co2 C32 100.00(11)
C12 C13 Co2 C32 -41.57(16)
Co1 C13 Co2 C32 174.82(6)
C14 C13 Co2 C33 -154.57(11)
C12 C13 Co2 C33 63.87(16)
Co1 C13 Co2 C33 -79.74(7)
C14 C13 Co2 C34 -11.17(16)
C12 C13 Co2 C34 -152.74(14)
Co1 C13 Co2 C34 63.65(12)
C12 C13 Co2 C14 -141.57(19)
Co1 C13 Co2 C14 74.82(9)
C14 C13 Co2 Co1 -74.82(9)
C12 C13 Co2 Co1 143.61(16)
C29 Co1 Co2 C32 58.14(16)
C30 Co1 Co2 C32 157.53(14)
C31 Co1 Co2 C32 -102.37(14)
C13 Co1 Co2 C32 -11.56(14)
C14 Co1 Co2 C32 38.48(14)
C29 Co1 Co2 C33 177.02(12)
C30 Co1 Co2 C33 -83.59(8)
C31 Co1 Co2 C33 16.51(9)
C13 Co1 Co2 C33 107.32(9)
C14 Co1 Co2 C33 157.36(9)
C29 Co1 Co2 C34 -73.10(12)
C30 Co1 Co2 C34 26.30(8)
C31 Co1 Co2 C34 126.40(9)
C13 Co1 Co2 C34 -142.79(8)
C14 Co1 Co2 C34 -92.75(8)
C29 Co1 Co2 C14 19.66(12)
C30 Co1 Co2 C14 119.05(8)
C31 Co1 Co2 C14 -140.85(9)
C13 Co1 Co2 C14 -50.04(8)
C29 Co1 Co2 C13 69.70(12)
C30 Co1 Co2 C13 169.09(8)
C31 Co1 Co2 C13 -90.81(8)
C14 Co1 Co2 C13 50.04(8)
